data_7016918
loop_
_publ_author_name
'Griffiths, D. Vaughan'
'Cheong, Yuen-Ki'
'Duncanson, Philip'
'Motevalli, Majid'

_publ_section_title
;
 Studies of the reactions of tripodal pyridine-containing ligands with
 Re(CO)(5)Br leading to rheniumtricarbonyl complexes with potential
 biomedical applications.
;
_journal_issue 39
_journal_name_full 'Dalton transactions (Cambridge, England : 2003)'
_journal_page_first 10215
_journal_page_last 10228
_journal_paper_doi 10.1039/c1dt11020a
_journal_volume 40
_journal_year 2011
_chemical_formula_sum 'C27 H18 N3 O4 Re'
_chemical_formula_weight 634.64
_chemical_name_systematic
;
?
;
_space_group_IT_number 33
_symmetry_cell_setting orthorhombic
_symmetry_Int_Tables_number 33
_symmetry_space_group_name_Hall 'P -2n -2ac'
_symmetry_space_group_name_H-M 'P c 21 n'
_atom_sites_solution_hydrogens geom
_atom_sites_solution_primary direct
_atom_sites_solution_secondary difmap
_audit_creation_method SHELXL-97
_cell_angle_alpha 90.00
_cell_angle_beta 90.00
_cell_angle_gamma 90.00
_cell_formula_units_Z 4
_cell_length_a 11.0493(2)
_cell_length_b 12.7288(2)
_cell_length_c 16.2947(2)
_cell_measurement_reflns_used 10888
_cell_measurement_temperature 120(2)
_cell_measurement_theta_max 27.48
_cell_measurement_theta_min 2.91
_cell_volume 2291.76(6)
_computing_cell_refinement 'DENZO (Otwinowski & Minor, 1997) & COLLECT (Hooft, R.W.W., 1998)'
_computing_data_collection 'COLLECT (Hooft, R.W.W., 1998)'
_computing_data_reduction 'DENZO (Otwinowski & Minor, 1997) & COLLECT (Hooft, R.W.W., 1998)'
_computing_molecular_graphics 'Ortep-3 for Windows (Farrugia, 1997)'
_computing_publication_material 'WinGX publication routines (Farrugia, 1999)'
_computing_structure_refinement 'SHELXL-97 (Sheldrick, 2008)'
_computing_structure_solution 'DIRDIF08 (Beurskens et al, 2008)'
_diffrn_ambient_temperature 120(2)
_diffrn_detector_area_resol_mean 9.091
_diffrn_measured_fraction_theta_full 0.995
_diffrn_measured_fraction_theta_max 0.995
_diffrn_measurement_device_type 'Bruker-Nonius Roper CCD camera on \k-goniostat'
_diffrn_measurement_method '\f & \w scans'
_diffrn_radiation_monochromator graphite
_diffrn_radiation_source 'Bruker-Nonius FR591 rotating anode'
_diffrn_radiation_type MoK\a
_diffrn_radiation_wavelength 0.71073
_diffrn_reflns_av_R_equivalents 0.0442
_diffrn_reflns_av_sigmaI/netI 0.0504
_diffrn_reflns_limit_h_max 14
_diffrn_reflns_limit_h_min -14
_diffrn_reflns_limit_k_max 16
_diffrn_reflns_limit_k_min -16
_diffrn_reflns_limit_l_max 20
_diffrn_reflns_limit_l_min -21
_diffrn_reflns_number 23097
_diffrn_reflns_theta_full 27.49
_diffrn_reflns_theta_max 27.49
_diffrn_reflns_theta_min 3.11
_exptl_absorpt_coefficient_mu 5.343
_exptl_absorpt_correction_T_max 0.5665
_exptl_absorpt_correction_T_min 0.3372
_exptl_absorpt_correction_type multi-scan
_exptl_absorpt_process_details 'SADABS 2007/2 (Sheldrick, G.M., 2007)'
_exptl_crystal_colour colourless
_exptl_crystal_density_diffrn 1.839
_exptl_crystal_density_method 'not measured'
_exptl_crystal_description block
_exptl_crystal_F_000 1232
_exptl_crystal_size_max 0.26
_exptl_crystal_size_mid 0.14
_exptl_crystal_size_min 0.12
_refine_diff_density_max 0.716
_refine_diff_density_min -1.159
_refine_diff_density_rms 0.116
_refine_ls_abs_structure_details 'Flack H D (1983), Acta Cryst. A39, 876-881'
_refine_ls_abs_structure_Flack 0.023(7)
_refine_ls_extinction_method none
_refine_ls_goodness_of_fit_ref 1.097
_refine_ls_hydrogen_treatment constr
_refine_ls_matrix_type full
_refine_ls_number_parameters 292
_refine_ls_number_reflns 5186
_refine_ls_number_restraints 1
_refine_ls_restrained_S_all 1.096
_refine_ls_R_factor_all 0.0286
_refine_ls_R_factor_gt 0.0248
_refine_ls_shift/su_max 0.004
_refine_ls_shift/su_mean 0.000
_refine_ls_structure_factor_coef Fsqd
_refine_ls_weighting_details 'calc w=1/[\s^2^(Fo^2^)+(0.0000P)^2^+0.4448P] where P=(Fo^2^+2Fc^2^)/3'
_refine_ls_weighting_scheme calc
_refine_ls_wR_factor_gt 0.0476
_refine_ls_wR_factor_ref 0.0488
_reflns_number_gt 4791
_reflns_number_total 5186
_reflns_threshold_expression >2\s(I)
_cod_data_source_file c1dt11020a.txt
_cod_data_source_block pd-9-87
_cod_depositor_comments
;
The following automatic conversions were performed:

'_exptl_absorpt_correction_type' value 'Multi-scan' changed to
'multi-scan' according to
/home/saulius/struct/CIF-dictionaries/cif_core.dic dictionary named
'cif_core.dic' version 2.4.1 from 2010-06-29.

Automatic conversion script
Id: cif_fix_values 1715 2011-07-08 13:25:40Z adriana 
;
_cod_database_code 7016918

loop_
_symmetry_equiv_pos_as_xyz
'x, y, z'
'-x+1/2, y, z+1/2'
'-x, y+1/2, -z'
'x+1/2, y+1/2, -z+1/2'

loop_
_atom_site_label
_atom_site_type_symbol
_atom_site_fract_x
_atom_site_fract_y
_atom_site_fract_z
_atom_site_U_iso_or_equiv
_atom_site_adp_type
_atom_site_occupancy
_atom_site_symmetry_multiplicity
_atom_site_calc_flag
_atom_site_refinement_flags
C1 C 0.7691(3) 0.4775(3) 0.6672(3) 0.0120(9) Uani 1 1 d .
C3 C 0.7953(4) 0.4402(3) 0.8269(3) 0.0171(9) Uani 1 1 d .
C2 C 0.9364(4) 0.5930(3) 0.7481(2) 0.0135(10) Uani 1 1 d .
C15 C 0.8274(4) 0.7329(3) 0.8865(3) 0.0116(10) Uani 1 1 d .
C16 C 0.92442(18) 0.67592(19) 0.93432(13) 0.0123(8) Uani 1 1 d G
C21 C 0.89867(16) 0.58731(19) 0.98102(14) 0.0157(11) Uani 1 1 d G
H21 H 0.8203 0.5568 0.9790 0.019 Uiso 1 1 calc R
C20 C 0.9876(2) 0.54339(17) 1.03064(14) 0.0171(10) Uani 1 1 d G
H20 H 0.9700 0.4828 1.0626 0.021 Uiso 1 1 calc R
C19 C 1.10231(18) 0.5881(2) 1.03357(14) 0.0227(12) Uani 1 1 d G
H19 H 1.1631 0.5581 1.0675 0.027 Uiso 1 1 calc R
C18 C 1.12806(16) 0.6767(2) 0.98687(16) 0.0236(11) Uani 1 1 d G
H18 H 1.2065 0.7072 0.9889 0.028 Uiso 1 1 calc R
C17 C 1.0391(2) 0.72062(17) 0.93725(14) 0.0170(9) Uani 1 1 d G
H17 H 1.0567 0.7812 0.9053 0.020 Uiso 1 1 calc R
C4 C 0.6225(3) 0.7329(3) 0.8336(2) 0.0086(8) Uani 1 1 d .
C10 C 0.5257(3) 0.6496(3) 0.8143(2) 0.0096(8) Uani 1 1 d .
C11 C 0.4025(3) 0.6636(3) 0.8225(2) 0.0145(9) Uani 1 1 d .
H11 H 0.3712 0.7271 0.8446 0.017 Uiso 1 1 calc R
C12 C 0.3252(3) 0.5841(4) 0.7981(2) 0.0166(11) Uani 1 1 d .
H12 H 0.2402 0.5916 0.8048 0.020 Uiso 1 1 calc R
C13 C 0.3723(4) 0.4940(4) 0.7638(2) 0.0155(9) Uani 1 1 d .
H13 H 0.3205 0.4388 0.7463 0.019 Uiso 1 1 calc R
C14 C 0.4963(4) 0.4854(4) 0.7554(2) 0.0132(9) Uani 1 1 d .
H14 H 0.5286 0.4234 0.7314 0.016 Uiso 1 1 calc R
C5 C 0.6463(3) 0.7766(3) 0.7473(2) 0.0093(8) Uani 1 1 d .
C6 C 0.5880(3) 0.8619(3) 0.7126(2) 0.0118(8) Uani 1 1 d .
H6 H 0.5309 0.9014 0.7435 0.014 Uiso 1 1 calc R
C7 C 0.6141(4) 0.8889(3) 0.6320(2) 0.0163(9) Uani 1 1 d .
H7 H 0.5752 0.9474 0.6071 0.020 Uiso 1 1 calc R
C8 C 0.6977(4) 0.8297(3) 0.5880(2) 0.0146(9) Uani 1 1 d .
H8 H 0.7201 0.8490 0.5338 0.018 Uiso 1 1 calc R
C9 C 0.7467(4) 0.7431(4) 0.6248(4) 0.0144(12) Uani 1 1 d .
H9 H 0.8015 0.7010 0.5941 0.017 Uiso 1 1 calc R
C22 C 0.5798(2) 0.81079(18) 0.90107(14) 0.0101(8) Uani 1 1 d G
C27 C 0.5977(2) 0.91862(19) 0.89524(13) 0.0141(9) Uani 1 1 d G
H27 H 0.6384 0.9472 0.8490 0.017 Uiso 1 1 calc R
C26 C 0.5560(2) 0.98461(16) 0.95705(15) 0.0181(9) Uani 1 1 d G
H26 H 0.5682 1.0583 0.9531 0.022 Uiso 1 1 calc R
C25 C 0.4964(3) 0.9428(2) 1.02470(14) 0.0208(10) Uani 1 1 d G
H25 H 0.4679 0.9879 1.0669 0.025 Uiso 1 1 calc R
C24 C 0.4785(3) 0.8349(2) 1.03053(16) 0.0208(12) Uani 1 1 d G
H24 H 0.4378 0.8063 1.0768 0.025 Uiso 1 1 calc R
C23 C 0.5202(3) 0.76895(16) 0.96872(19) 0.0117(10) Uani 1 1 d G
H23 H 0.5079 0.6953 0.9727 0.014 Uiso 1 1 calc R
N1 N 0.7298(3) 0.6721(3) 0.8625(2) 0.0091(7) Uani 1 1 d .
N2 N 0.5730(2) 0.5610(5) 0.77963(15) 0.0096(5) Uani 1 1 d .
N3 N 0.7206(3) 0.7143(3) 0.7030(2) 0.0089(7) Uani 1 1 d .
O1 O 0.7649(3) 0.4217(3) 0.6115(3) 0.0217(10) Uani 1 1 d .
O3 O 0.8084(3) 0.3648(3) 0.8647(2) 0.0268(10) Uani 1 1 d .
O2 O 1.0366(3) 0.6159(2) 0.73636(16) 0.0210(7) Uani 1 1 d .
O4 O 0.8369(2) 0.8279(2) 0.87300(16) 0.0143(6) Uani 1 1 d .
Re1 Re 0.768020(10) 0.56515(3) 0.762940(7) 0.00897(5) Uani 1 1 d .

loop_
_atom_site_aniso_label
_atom_site_aniso_U_11
_atom_site_aniso_U_22
_atom_site_aniso_U_33
_atom_site_aniso_U_23
_atom_site_aniso_U_13
_atom_site_aniso_U_12
C1 0.009(2) 0.012(2) 0.015(2) 0.0016(19) 0.0041(15) 0.0032(16)
C3 0.014(2) 0.016(2) 0.021(3) -0.008(2) 0.003(2) 0.0005(19)
C2 0.020(2) 0.008(3) 0.0121(19) -0.0037(14) -0.0028(15) 0.0033(16)
C15 0.013(2) 0.013(2) 0.009(2) -0.0012(19) 0.0056(18) -0.0008(19)
C16 0.010(2) 0.017(2) 0.009(2) -0.0027(16) -0.0021(15) 0.0024(17)
C21 0.0149(19) 0.019(3) 0.0127(19) -0.0027(15) 0.0025(14) -0.0025(16)
C20 0.022(2) 0.015(3) 0.0148(18) 0.0004(17) -0.0017(15) 0.0069(17)
C19 0.022(2) 0.027(3) 0.020(2) -0.0049(19) -0.0060(16) 0.0126(19)
C18 0.015(2) 0.033(3) 0.023(3) -0.004(2) -0.0062(18) -0.002(2)
C17 0.012(2) 0.018(2) 0.022(2) 0.0014(18) -0.0039(17) -0.0039(18)
C4 0.0082(19) 0.0062(19) 0.0114(19) 0.0000(15) 0.0001(15) 0.0021(15)
C10 0.011(2) 0.0105(19) 0.008(2) 0.0028(16) -0.0003(15) -0.0005(16)
C11 0.009(2) 0.016(2) 0.019(2) 0.0028(18) 0.0003(17) 0.0023(16)
C12 0.0074(18) 0.024(4) 0.0179(19) 0.0034(19) 0.0010(14) -0.0012(18)
C13 0.014(2) 0.022(2) 0.011(2) -0.0015(18) -0.0038(17) -0.008(2)
C14 0.017(2) 0.011(2) 0.011(2) 0.0008(16) 0.0029(16) -0.0010(18)
C5 0.008(2) 0.008(2) 0.0121(19) -0.0006(15) -0.0012(15) -0.0022(16)
C6 0.012(2) 0.010(2) 0.0138(19) -0.0007(17) -0.0031(16) -0.0002(16)
C7 0.018(2) 0.016(2) 0.015(2) 0.0050(17) -0.0057(17) -0.0049(17)
C8 0.016(2) 0.018(2) 0.010(2) 0.0032(17) -0.0008(17) -0.0046(19)
C9 0.017(3) 0.011(3) 0.015(3) -0.005(2) 0.0009(18) -0.0069(19)
C22 0.006(2) 0.012(2) 0.012(2) -0.0046(16) -0.0008(15) -0.0006(15)
C27 0.015(2) 0.013(2) 0.014(2) -0.0008(17) 0.0015(16) 0.0011(17)
C26 0.022(2) 0.012(2) 0.020(2) -0.0059(18) 0.0026(18) 0.0004(18)
C25 0.023(2) 0.023(3) 0.017(2) -0.0125(19) 0.0014(18) 0.005(2)
C24 0.021(3) 0.027(3) 0.015(3) -0.001(2) 0.003(2) -0.009(2)
C23 0.009(3) 0.016(2) 0.010(2) -0.0029(18) 0.001(2) -0.0021(18)
N1 0.0117(19) 0.0074(17) 0.0080(19) -0.0007(14) -0.0034(13) 0.0023(13)
N2 0.0107(13) 0.0089(15) 0.0093(13) -0.003(3) -0.0004(10) 0.002(3)
N3 0.0075(17) 0.0099(17) 0.0093(19) -0.0012(15) -0.0003(12) -0.0004(13)
O1 0.022(2) 0.020(2) 0.023(2) -0.012(2) 0.0005(14) 0.0030(15)
O3 0.028(2) 0.019(2) 0.033(2) 0.0094(18) 0.0033(18) 0.0092(18)
O2 0.0112(17) 0.0257(18) 0.0261(17) -0.0054(13) 0.0029(12) -0.0019(13)
O4 0.0092(15) 0.0113(15) 0.0222(16) 0.0024(12) -0.0020(12) -0.0028(12)
Re1 0.00766(8) 0.00795(8) 0.01131(8) -0.0009(2) 0.00062(4) 0.0009(2)

loop_
_atom_type_symbol
_atom_type_description
_atom_type_scat_dispersion_real
_atom_type_scat_dispersion_imag
_atom_type_scat_source
C C 0.0033 0.0016 'International Tables Vol C Tables 4.2.6.8 and 6.1.1.4'
H H 0.0000 0.0000 'International Tables Vol C Tables 4.2.6.8 and 6.1.1.4'
N N 0.0061 0.0033 'International Tables Vol C Tables 4.2.6.8 and 6.1.1.4'
O O 0.0106 0.0060 'International Tables Vol C Tables 4.2.6.8 and 6.1.1.4'
Re Re -1.0185 7.2310 'International Tables Vol C Tables 4.2.6.8 and 6.1.1.4'

loop_
_geom_angle_atom_site_label_1
_geom_angle_atom_site_label_2
_geom_angle_atom_site_label_3
_geom_angle
O1 C1 Re1 176.4(4)
O3 C3 Re1 178.1(4)
O2 C2 Re1 175.5(3)
O4 C15 N1 124.4(4)
O4 C15 C16 120.1(4)
N1 C15 C16 115.4(3)
C21 C16 C17 120.0
C21 C16 C15 121.8(2)
C17 C16 C15 117.9(2)
C16 C21 C20 120.0
C16 C21 H21 120.0
C20 C21 H21 120.0
C19 C20 C21 120.0
C19 C20 H20 120.0
C21 C20 H20 120.0
C18 C19 C20 120.0
C18 C19 H19 120.0
C20 C19 H19 120.0
C19 C18 C17 120.0
C19 C18 H18 120.0
C17 C18 H18 120.0
C18 C17 C16 120.0
C18 C17 H17 120.0
C16 C17 H17 120.0
N1 C4 C5 109.9(3)
N1 C4 C10 105.0(3)
C5 C4 C10 100.5(3)
N1 C4 C22 110.5(3)
C5 C4 C22 118.0(3)
C10 C4 C22 111.9(3)
N2 C10 C11 121.7(3)
N2 C10 C4 112.8(3)
C11 C10 C4 125.2(3)
C10 C11 C12 119.1(4)
C10 C11 H11 120.4
C12 C11 H11 120.4
C13 C12 C11 119.5(4)
C13 C12 H12 120.2
C11 C12 H12 120.2
C12 C13 C14 118.7(4)
C12 C13 H13 120.6
C14 C13 H13 120.6
N2 C14 C13 122.8(4)
N2 C14 H14 118.6
C13 C14 H14 118.6
N3 C5 C6 121.7(3)
N3 C5 C4 112.4(3)
C6 C5 C4 125.4(3)
C5 C6 C7 119.0(4)
C5 C6 H6 120.5
C7 C6 H6 120.5
C6 C7 C8 119.4(4)
C6 C7 H7 120.3
C8 C7 H7 120.3
C9 C8 C7 118.4(4)
C9 C8 H8 120.8
C7 C8 H8 120.8
N3 C9 C8 123.0(4)
N3 C9 H9 118.5
C8 C9 H9 118.5
C27 C22 C23 120.0
C27 C22 C4 122.6(2)
C23 C22 C4 117.4(2)
C26 C27 C22 120.0
C26 C27 H27 120.0
C22 C27 H27 120.0
C27 C26 C25 120.0
C27 C26 H26 120.0
C25 C26 H26 120.0
C24 C25 C26 120.0
C24 C25 H25 120.0
C26 C25 H25 120.0
C23 C24 C25 120.0
C23 C24 H24 120.0
C25 C24 H24 120.0
C24 C23 C22 120.0
C24 C23 H23 120.0
C22 C23 H23 120.0
C15 N1 C4 114.7(3)
C15 N1 Re1 114.4(3)
C4 N1 Re1 104.2(2)
C14 N2 C10 118.2(3)
C14 N2 Re1 127.4(3)
C10 N2 Re1 114.3(3)
C5 N3 C9 118.2(4)
C5 N3 Re1 114.5(2)
C9 N3 Re1 126.8(3)
C2 Re1 C1 89.95(15)
C2 Re1 C3 93.98(17)
C1 Re1 C3 87.62(18)
C2 Re1 N1 99.70(14)
C1 Re1 N1 168.23(13)
C3 Re1 N1 98.33(16)
C2 Re1 N2 170.68(19)
C1 Re1 N2 95.38(15)
C3 Re1 N2 93.88(19)
N1 Re1 N2 74.18(14)
C2 Re1 N3 90.89(14)
C1 Re1 N3 98.21(16)
C3 Re1 N3 172.41(16)
N1 Re1 N3 75.08(12)
N2 Re1 N3 80.80(16)

loop_
_geom_bond_atom_site_label_1
_geom_bond_atom_site_label_2
_geom_bond_distance
C1 O1 1.153(6)
C1 Re1 1.918(4)
C3 O3 1.150(5)
C3 Re1 1.925(5)
C2 O2 1.160(5)
C2 Re1 1.910(4)
C15 O4 1.233(5)
C15 N1 1.384(6)
C15 C16 1.511(5)
C16 C21 1.3900
C16 C17 1.3900
C21 C20 1.3900
C21 H21 0.9500
C20 C19 1.3900
C20 H20 0.9500
C19 C18 1.3900
C19 H19 0.9500
C18 C17 1.3900
C18 H18 0.9500
C17 H17 0.9500
C4 N1 1.492(5)
C4 C5 1.535(5)
C4 C10 1.539(5)
C4 C22 1.554(4)
C10 N2 1.365(6)
C10 C11 1.380(5)
C11 C12 1.383(6)
C11 H11 0.9500
C12 C13 1.378(6)
C12 H12 0.9500
C13 C14 1.381(6)
C13 H13 0.9500
C14 N2 1.342(6)
C14 H14 0.9500
C5 N3 1.350(5)
C5 C6 1.384(5)
C6 C7 1.388(5)
C6 H6 0.9500
C7 C8 1.391(6)
C7 H7 0.9500
C8 C9 1.367(7)
C8 H8 0.9500
C9 N3 1.358(7)
C9 H9 0.9500
C22 C27 1.3900
C22 C23 1.3900
C27 C26 1.3900
C27 H27 0.9500
C26 C25 1.3900
C26 H26 0.9500
C25 C24 1.3900
C25 H25 0.9500
C24 C23 1.3900
C24 H24 0.9500
C23 H23 0.9500
N1 Re1 2.159(3)
N2 Re1 2.173(2)
N3 Re1 2.198(3)

loop_
_geom_torsion_atom_site_label_1
_geom_torsion_atom_site_label_2
_geom_torsion_atom_site_label_3
_geom_torsion_atom_site_label_4
_geom_torsion
O4 C15 C16 C21 151.5(3)
N1 C15 C16 C21 -26.8(5)
O4 C15 C16 C17 -22.1(5)
N1 C15 C16 C17 159.6(3)
C17 C16 C21 C20 0.0
C15 C16 C21 C20 -173.5(3)
C16 C21 C20 C19 0.0
C21 C20 C19 C18 0.0
C20 C19 C18 C17 0.0
C19 C18 C17 C16 0.0
C21 C16 C17 C18 0.0
C15 C16 C17 C18 173.7(3)
N1 C4 C10 N2 -37.9(4)
C5 C4 C10 N2 76.2(4)
C22 C4 C10 N2 -157.7(3)
N1 C4 C10 C11 148.3(4)
C5 C4 C10 C11 -97.6(4)
C22 C4 C10 C11 28.4(5)
N2 C10 C11 C12 2.7(6)
C4 C10 C11 C12 176.0(4)
C10 C11 C12 C13 -2.0(6)
C11 C12 C13 C14 0.5(6)
C12 C13 C14 N2 0.4(6)
N1 C4 C5 N3 30.5(4)
C10 C4 C5 N3 -79.8(4)
C22 C4 C5 N3 158.3(3)
N1 C4 C5 C6 -157.7(4)
C10 C4 C5 C6 92.0(4)
C22 C4 C5 C6 -29.9(5)
N3 C5 C6 C7 -5.2(6)
C4 C5 C6 C7 -176.3(4)
C5 C6 C7 C8 0.2(6)
C6 C7 C8 C9 3.4(6)
C7 C8 C9 N3 -2.3(7)
N1 C4 C22 C27 107.1(3)
C5 C4 C22 C27 -20.4(4)
C10 C4 C22 C27 -136.2(3)
N1 C4 C22 C23 -73.7(3)
C5 C4 C22 C23 158.8(3)
C10 C4 C22 C23 42.9(3)
C23 C22 C27 C26 0.0
C4 C22 C27 C26 179.1(3)
C22 C27 C26 C25 0.0
C27 C26 C25 C24 0.0
C26 C25 C24 C23 0.0
C25 C24 C23 C22 0.0
C27 C22 C23 C24 0.0
C4 C22 C23 C24 -179.2(2)
O4 C15 N1 C4 -12.2(6)
C16 C15 N1 C4 166.0(3)
O4 C15 N1 Re1 108.1(4)
C16 C15 N1 Re1 -73.7(4)
C5 C4 N1 C15 75.1(4)
C10 C4 N1 C15 -177.7(3)
C22 C4 N1 C15 -56.8(4)
C5 C4 N1 Re1 -50.7(3)
C10 C4 N1 Re1 56.5(3)
C22 C4 N1 Re1 177.4(2)
C13 C14 N2 C10 0.3(6)
C13 C14 N2 Re1 -175.2(3)
C11 C10 N2 C14 -1.8(6)
C4 C10 N2 C14 -175.9(3)
C11 C10 N2 Re1 174.2(3)
C4 C10 N2 Re1 0.1(4)
C6 C5 N3 C9 6.4(6)
C4 C5 N3 C9 178.5(4)
C6 C5 N3 Re1 -166.4(3)
C4 C5 N3 Re1 5.8(4)
C8 C9 N3 C5 -2.5(7)
C8 C9 N3 Re1 169.2(3)
O2 C2 Re1 C1 95(4)
O2 C2 Re1 C3 -178(100)
O2 C2 Re1 N1 -78(4)
O2 C2 Re1 N2 -30(5)
O2 C2 Re1 N3 -3(4)
O1 C1 Re1 C2 150(6)
O1 C1 Re1 C3 56(6)
O1 C1 Re1 N1 -65(6)
O1 C1 Re1 N2 -38(6)
O1 C1 Re1 N3 -119(6)
O3 C3 Re1 C2 -163(13)
O3 C3 Re1 C1 -74(13)
O3 C3 Re1 N1 96(13)
O3 C3 Re1 N2 22(13)
O3 C3 Re1 N3 67(13)
C15 N1 Re1 C2 2.6(3)
C4 N1 Re1 C2 128.6(2)
C15 N1 Re1 C1 -142.1(7)
C4 N1 Re1 C1 -16.0(9)
C15 N1 Re1 C3 98.2(3)
C4 N1 Re1 C3 -135.8(2)
C15 N1 Re1 N2 -170.2(3)
C4 N1 Re1 N2 -44.1(2)
C15 N1 Re1 N3 -85.7(3)
C4 N1 Re1 N3 40.3(2)
C14 N2 Re1 C2 150.9(8)
C10 N2 Re1 C2 -24.7(8)
C14 N2 Re1 C1 26.2(4)
C10 N2 Re1 C1 -149.4(3)
C14 N2 Re1 C3 -61.8(4)
C10 N2 Re1 C3 122.7(3)
C14 N2 Re1 N1 -159.3(4)
C10 N2 Re1 N1 25.1(3)
C14 N2 Re1 N3 123.7(3)
C10 N2 Re1 N3 -51.9(3)
C5 N3 Re1 C2 -126.7(3)
C9 N3 Re1 C2 61.3(4)
C5 N3 Re1 C1 143.2(3)
C9 N3 Re1 C1 -28.8(4)
C5 N3 Re1 C3 3.2(12)
C9 N3 Re1 C3 -168.8(10)
C5 N3 Re1 N1 -26.9(3)
C9 N3 Re1 N1 161.1(4)
C5 N3 Re1 N2 49.0(3)
C9 N3 Re1 N2 -123.0(4)
